data_2224483
loop_
_publ_author_name
'Zhu, Li-Cai'

_publ_section_title
;
 Poly[[\m~2~-acetato-aquadi-\m~3~-isonicotinato-erbium(III)silver(I)]
 perchlorate]
;
_journal_coeditor_code WM2280
_journal_issue 12
_journal_name_full 'Acta Crystallographica Section E'
_journal_page_first m1617
_journal_page_last m1618
_journal_paper_doi 10.1107/S1600536809048429
_journal_volume 65
_journal_year 2009
_chemical_formula_iupac '[Ag Er (C6 H4 N O2)2 (C2 H3 O2) (H2 O)] Cl O4'
_chemical_formula_moiety 'C14 H13 Ag Er N2 O7 +, Cl O4 -'
_chemical_formula_sum 'C14 H13 Ag Cl Er N2 O11'
_chemical_formula_weight 695.84
_chemical_name_systematic
;
Poly[[\m~2~-acetato-aquadi-\m~3~-isonicotinato-erbium(III)silver(I)]
perchlorate]
;
_space_group_IT_number 14
_symmetry_cell_setting monoclinic
_symmetry_space_group_name_Hall '-P 2ybc'
_symmetry_space_group_name_H-M 'P 1 21/c 1'
_atom_sites_solution_hydrogens geom
_atom_sites_solution_primary direct
_atom_sites_solution_secondary difmap
_audit_creation_method SHELXL-97
_cell_angle_alpha 90.00
_cell_angle_beta 91.7830(10)
_cell_angle_gamma 90.00
_cell_formula_units_Z 4
_cell_length_a 16.1952(11)
_cell_length_b 14.8673(11)
_cell_length_c 7.8938(6)
_cell_measurement_reflns_used 4797
_cell_measurement_temperature 296(2)
_cell_measurement_theta_max 27.85
_cell_measurement_theta_min 2.52
_cell_volume 1899.7(2)
_computing_cell_refinement 'SAINT (Bruker, 2004)'
_computing_data_collection 'APEX2 (Bruker, 2004)'
_computing_data_reduction 'SAINT (Bruker, 2004)'
_computing_molecular_graphics 'XP in SHELXTL (Sheldrick, 2008)'
_computing_publication_material 'SHELXL97 (Sheldrick, 2008)'
_computing_structure_refinement 'SHELXL97 (Sheldrick, 2008)'
_computing_structure_solution 'SHELXS97 (Sheldrick, 2008)'
_diffrn_ambient_temperature 296(2)
_diffrn_measured_fraction_theta_full 0.999
_diffrn_measured_fraction_theta_max 0.999
_diffrn_measurement_device_type 'Bruker APEXII area-detector diffractometer'
_diffrn_measurement_method '\f and \w scan'
_diffrn_radiation_monochromator graphite
_diffrn_radiation_source 'fine-focus sealed tube'
_diffrn_radiation_type MoK\a
_diffrn_radiation_wavelength 0.71073
_diffrn_reflns_av_R_equivalents 0.0295
_diffrn_reflns_av_sigmaI/netI 0.0330
_diffrn_reflns_limit_h_max 19
_diffrn_reflns_limit_h_min -19
_diffrn_reflns_limit_k_max 17
_diffrn_reflns_limit_k_min -17
_diffrn_reflns_limit_l_max 9
_diffrn_reflns_limit_l_min -5
_diffrn_reflns_number 9611
_diffrn_reflns_theta_full 25.20
_diffrn_reflns_theta_max 25.20
_diffrn_reflns_theta_min 1.86
_exptl_absorpt_coefficient_mu 5.623
_exptl_absorpt_correction_T_max 0.344
_exptl_absorpt_correction_T_min 0.285
_exptl_absorpt_correction_type multi-scan
_exptl_absorpt_process_details '(<i>SADABS</i>; Sheldrick, 1996)'
_exptl_crystal_colour colourless
_exptl_crystal_density_diffrn 2.433
_exptl_crystal_density_method 'not measured'
_exptl_crystal_description block
_exptl_crystal_F_000 1324
_exptl_crystal_size_max 0.23
_exptl_crystal_size_mid 0.20
_exptl_crystal_size_min 0.19
_refine_diff_density_max 0.762
_refine_diff_density_min -1.037
_refine_ls_extinction_method none
_refine_ls_goodness_of_fit_ref 1.049
_refine_ls_hydrogen_treatment mixed
_refine_ls_matrix_type full
_refine_ls_number_parameters 320
_refine_ls_number_reflns 3423
_refine_ls_number_restraints 158
_refine_ls_restrained_S_all 1.115
_refine_ls_R_factor_all 0.0299
_refine_ls_R_factor_gt 0.0246
_refine_ls_shift/su_max 0.002
_refine_ls_shift/su_mean 0.000
_refine_ls_structure_factor_coef Fsqd
_refine_ls_weighting_details 'w=1/[\s^2^(Fo^2^)+(0.0218P)^2^+3.7155P] where P=(Fo^2^+2Fc^2^)/3'
_refine_ls_weighting_scheme calc
_refine_ls_wR_factor_gt 0.0551
_refine_ls_wR_factor_ref 0.0574
_reflns_number_gt 3009
_reflns_number_total 3423
_reflns_threshold_expression I>2sigma(I)
_cod_data_source_file wm2280.cif
_cod_data_source_block I
_cod_original_sg_symbol_H-M 'P 21/c'
_cod_database_code 2224483
_cod_database_fobs_code 2224483

loop_
_symmetry_equiv_pos_as_xyz
'x, y, z'
'-x, y+1/2, -z+1/2'
'-x, -y, -z'
'x, -y-1/2, z-1/2'

loop_
_atom_site_type_symbol
_atom_site_label
_atom_site_fract_x
_atom_site_fract_y
_atom_site_fract_z
_atom_site_U_iso_or_equiv
_atom_site_adp_type
_atom_site_calc_flag
_atom_site_refinement_flags
_atom_site_occupancy
_atom_site_disorder_assembly
_atom_site_disorder_group
Er Er1 0.955305(12) 0.883792(13) 0.05025(3) 0.01689(8) Uani d . 1 . .
Ag Ag1 0.47352(3) 0.74056(4) 0.10055(8) 0.06366(18) Uani d . 1 . .
N N1 0.3573(3) 0.6969(3) 0.1973(7) 0.0464(13) Uani d . 1 . .
N N2 0.5953(3) 0.7481(3) -0.0007(6) 0.0378(11) Uani d . 1 . .
C C1 0.1321(3) 0.5802(3) 0.3629(7) 0.0287(12) Uani d . 1 . .
C C2 0.2108(3) 0.6229(3) 0.3048(7) 0.0273(11) Uani d . 1 . .
C C3 0.2810(3) 0.5718(4) 0.2968(8) 0.0427(15) Uani d . 1 . .
H H8 0.2800 0.5114 0.3271 0.051 Uiso calc R 1 . .
C C4 0.3527(4) 0.6105(4) 0.2436(9) 0.0523(18) Uani d . 1 . .
H H7 0.4000 0.5753 0.2397 0.063 Uiso calc R 1 . .
C C5 0.2890(3) 0.7466(4) 0.2066(9) 0.0455(16) Uani d . 1 . .
H H11 0.2914 0.8070 0.1767 0.055 Uiso calc R 1 . .
C C6 0.2147(3) 0.7121(4) 0.2589(8) 0.0378(14) Uani d . 1 . .
H H10 0.1681 0.7485 0.2630 0.045 Uiso calc R 1 . .
C C7 0.6342(3) 0.6716(4) -0.0395(8) 0.0438(15) Uani d . 1 . .
H H4 0.6076 0.6171 -0.0221 0.053 Uiso calc R 1 . .
C C8 0.7122(3) 0.6709(4) -0.1041(7) 0.0340(13) Uani d . 1 . .
H H3 0.7372 0.6167 -0.1315 0.041 Uiso calc R 1 . .
C C9 0.7531(3) 0.7512(3) -0.1281(6) 0.0199(10) Uani d . 1 . .
C C10 0.8387(3) 0.7511(3) -0.1972(6) 0.0203(10) Uani d . 1 . .
C C11 0.7136(3) 0.8299(3) -0.0871(7) 0.0309(12) Uani d . 1 . .
H H6 0.7394 0.8851 -0.1018 0.037 Uiso calc R 1 . .
C C12 0.6349(3) 0.8258(4) -0.0237(7) 0.0359(13) Uani d . 1 . .
H H5 0.6085 0.8792 0.0040 0.043 Uiso calc R 1 . .
O O1 0.0753(2) 0.6328(2) 0.4074(5) 0.0354(9) Uani d . 1 . .
O O2 0.1298(2) 0.4963(2) 0.3618(5) 0.0369(9) Uani d . 1 . .
O O3 0.85978(19) 0.6842(2) -0.2806(4) 0.0276(8) Uani d . 1 . .
O O4 0.88366(18) 0.8187(2) -0.1684(4) 0.0237(7) Uani d . 1 . .
O O1W 0.9992(2) 0.7323(2) 0.0767(5) 0.0327(9) Uani d D 1 . .
H H1W 1.017(3) 0.702(3) 0.001(5) 0.049 Uiso d D 1 . .
H H2W 0.978(3) 0.697(3) 0.142(5) 0.049 Uiso d D 1 . .
O O6 1.0346(2) 0.8847(2) 0.3130(4) 0.0324(8) Uani d . 1 A .
O O5 1.0476(2) 1.0034(2) 0.1567(4) 0.0289(8) Uani d . 1 . .
C C13 1.0687(3) 0.9591(3) 0.2875(6) 0.0266(11) Uani d D 1 . .
C C14 1.1431(13) 0.9863(19) 0.395(3) 0.040(4) Uani d PDU 0.51(5) A 1
H H14A 1.1728 1.0327 0.3385 0.059 Uiso calc PR 0.51(5) A 1
H H14B 1.1785 0.9351 0.4129 0.059 Uiso calc PR 0.51(5) A 1
H H14C 1.1255 1.0082 0.5024 0.059 Uiso calc PR 0.51(5) A 1
C C14' 1.1264(15) 1.0028(19) 0.417(3) 0.040(4) Uani d PDU 0.49(5) A 2
H H14D 1.1142 1.0659 0.4230 0.059 Uiso calc PR 0.49(5) A 2
H H14E 1.1824 0.9947 0.3836 0.059 Uiso calc PR 0.49(5) A 2
H H14F 1.1191 0.9756 0.5255 0.059 Uiso calc PR 0.49(5) A 2
Cl Cl1 0.58069(12) 0.04095(12) 0.7436(3) 0.0642(5) Uani d PD 0.526(13) B 1
O O7 0.5433(10) -0.0457(8) 0.742(2) 0.076(5) Uani d PDU 0.526(13) B 1
O O8 0.5249(9) 0.1082(9) 0.709(2) 0.133(6) Uani d PDU 0.526(13) B 1
O O9 0.6203(10) 0.0528(9) 0.9021(14) 0.109(6) Uani d PDU 0.526(13) B 1
O O10 0.6454(9) 0.0386(10) 0.6206(19) 0.134(7) Uani d PDU 0.526(13) B 1
Cl Cl1' 0.58069(12) 0.04095(12) 0.7436(3) 0.0642(5) Uani d PD 0.474(13) B 1
O O7' 0.5399(11) -0.0369(9) 0.691(2) 0.083(7) Uani d PDU 0.474(13) B 1
O O8' 0.5676(11) 0.1101(10) 0.6227(19) 0.124(7) Uani d PDU 0.474(13) B 1
O O9' 0.5422(11) 0.0751(11) 0.8943(18) 0.134(7) Uani d PDU 0.474(13) B 1
O O10' 0.6643(6) 0.0289(8) 0.778(2) 0.092(5) Uani d PDU 0.474(13) B 1

loop_
_atom_site_aniso_label
_atom_site_aniso_U_11
_atom_site_aniso_U_22
_atom_site_aniso_U_33
_atom_site_aniso_U_12
_atom_site_aniso_U_13
_atom_site_aniso_U_23
Er1 0.01467(12) 0.01458(12) 0.02167(13) -0.00074(8) 0.00453(8) 0.00002(8)
Ag1 0.0248(2) 0.0863(4) 0.0813(4) -0.0136(2) 0.0248(3) 0.0023(3)
N1 0.025(2) 0.047(3) 0.067(4) -0.007(2) 0.017(2) 0.000(3)
N2 0.021(2) 0.045(3) 0.048(3) -0.003(2) 0.013(2) 0.000(2)
C1 0.028(3) 0.020(3) 0.039(3) -0.005(2) 0.012(2) -0.003(2)
C2 0.024(3) 0.028(3) 0.031(3) -0.005(2) 0.009(2) -0.003(2)
C3 0.025(3) 0.029(3) 0.075(5) 0.002(2) 0.015(3) 0.001(3)
C4 0.026(3) 0.048(4) 0.084(5) 0.004(3) 0.017(3) 0.000(3)
C5 0.031(3) 0.036(3) 0.071(5) -0.009(3) 0.016(3) 0.009(3)
C6 0.027(3) 0.030(3) 0.058(4) -0.001(2) 0.015(3) 0.005(3)
C7 0.035(3) 0.036(3) 0.061(4) -0.016(3) 0.012(3) 0.002(3)
C8 0.029(3) 0.026(3) 0.048(4) -0.003(2) 0.012(3) -0.001(2)
C9 0.016(2) 0.023(3) 0.020(3) -0.0031(19) 0.0016(19) -0.0025(19)
C10 0.018(2) 0.023(3) 0.021(3) 0.0015(19) 0.0023(19) 0.002(2)
C11 0.021(2) 0.026(3) 0.046(3) -0.004(2) 0.010(2) -0.001(2)
C12 0.026(3) 0.035(3) 0.047(4) 0.007(2) 0.012(3) 0.002(3)
O1 0.0258(19) 0.0208(19) 0.061(3) -0.0007(15) 0.0249(19) 0.0012(16)
O2 0.0296(19) 0.0196(19) 0.063(3) -0.0016(15) 0.0227(18) -0.0038(17)
O3 0.0246(17) 0.0214(18) 0.037(2) -0.0021(14) 0.0110(16) -0.0082(15)
O4 0.0179(16) 0.0250(18) 0.0283(19) -0.0051(14) 0.0042(14) -0.0058(14)
O1W 0.045(2) 0.0204(18) 0.034(2) 0.0068(16) 0.0164(18) 0.0022(15)
O6 0.039(2) 0.033(2) 0.025(2) -0.0065(16) -0.0043(16) 0.0089(15)
O5 0.0335(19) 0.0248(18) 0.028(2) -0.0076(15) -0.0089(16) 0.0043(15)
C13 0.030(3) 0.023(3) 0.027(3) -0.001(2) -0.001(2) 0.000(2)
C14 0.038(6) 0.042(6) 0.037(5) -0.003(5) -0.011(5) 0.000(4)
C14' 0.038(6) 0.042(6) 0.037(5) -0.003(5) -0.011(5) 0.000(4)
Cl1 0.0638(11) 0.0528(10) 0.0756(13) 0.0017(9) -0.0046(10) -0.0013(9)
O7 0.071(8) 0.070(8) 0.089(9) -0.025(6) 0.001(6) -0.009(6)
O8 0.140(10) 0.104(9) 0.153(11) 0.074(7) -0.032(8) -0.019(7)
O9 0.134(10) 0.110(8) 0.081(8) -0.042(7) -0.036(7) 0.001(6)
O10 0.133(10) 0.143(10) 0.130(10) -0.033(8) 0.052(8) -0.008(8)
Cl1' 0.0638(11) 0.0528(10) 0.0756(13) 0.0017(9) -0.0046(10) -0.0013(9)
O7' 0.073(9) 0.081(9) 0.096(10) -0.033(7) 0.011(7) -0.034(7)
O8' 0.137(11) 0.121(10) 0.113(10) -0.009(8) -0.012(8) 0.056(8)
O9' 0.150(11) 0.138(10) 0.118(10) 0.017(8) 0.064(8) -0.032(8)
O10' 0.054(6) 0.077(7) 0.144(11) 0.004(5) -0.023(7) 0.009(7)

loop_
_atom_type_symbol
_atom_type_description
_atom_type_scat_dispersion_real
_atom_type_scat_dispersion_imag
_atom_type_scat_source
C C 0.0033 0.0016 'International Tables Vol C Tables 4.2.6.8 and 6.1.1.4'
H H 0.0000 0.0000 'International Tables Vol C Tables 4.2.6.8 and 6.1.1.4'
N N 0.0061 0.0033 'International Tables Vol C Tables 4.2.6.8 and 6.1.1.4'
O O 0.0106 0.0060 'International Tables Vol C Tables 4.2.6.8 and 6.1.1.4'
Cl Cl 0.1484 0.1585 'International Tables Vol C Tables 4.2.6.8 and 6.1.1.4'
Ag Ag -0.8971 1.1015 'International Tables Vol C Tables 4.2.6.8 and 6.1.1.4'
Er Er -0.2586 4.9576 'International Tables Vol C Tables 4.2.6.8 and 6.1.1.4'

loop_
_geom_angle_atom_site_label_1
_geom_angle_atom_site_label_2
_geom_angle_atom_site_label_3
_geom_angle_site_symmetry_1
_geom_angle_site_symmetry_3
_geom_angle
_geom_angle_publ_flag
O4 Er1 O2 . 2_655 104.11(13) ?
O4 Er1 O1 . 4_675 90.06(13) ?
O2 Er1 O1 2_655 4_675 139.15(12) ?
O4 Er1 O3 . 4_576 85.24(12) ?
O2 Er1 O3 2_655 4_576 73.96(11) ?
O1 Er1 O3 4_675 4_576 146.30(12) ?
O4 Er1 O5 . 3_775 77.04(11) ?
O2 Er1 O5 2_655 3_775 71.89(13) ?
O1 Er1 O5 4_675 3_775 74.47(12) ?
O3 Er1 O5 4_576 3_775 135.93(12) ?
O4 Er1 O1W . . 78.85(13) ?
O2 Er1 O1W 2_655 . 148.19(12) ?
O1 Er1 O1W 4_675 . 71.58(12) ?
O3 Er1 O1W 4_576 . 74.77(12) ?
O5 Er1 O1W 3_775 . 137.91(12) ?
O4 Er1 O6 . . 154.95(12) ?
O2 Er1 O6 2_655 . 92.59(14) ?
O1 Er1 O6 4_675 . 89.25(14) ?
O3 Er1 O6 4_576 . 81.55(12) ?
O5 Er1 O6 3_775 . 126.62(11) ?
O1W Er1 O6 . . 77.18(13) ?
O4 Er1 O5 . . 149.53(11) ?
O2 Er1 O5 2_655 . 74.51(12) ?
O1 Er1 O5 4_675 . 74.32(12) ?
O3 Er1 O5 4_576 . 122.10(12) ?
O5 Er1 O5 3_775 . 73.65(13) ?
O1W Er1 O5 . . 118.73(13) ?
O6 Er1 O5 . . 52.98(11) ?
O4 Er1 C13 . . 169.94(13) ?
O2 Er1 C13 2_655 . 83.95(14) ?
O1 Er1 C13 4_675 . 79.88(14) ?
O3 Er1 C13 4_576 . 102.99(13) ?
O5 Er1 C13 3_775 . 100.25(13) ?
O1W Er1 C13 . . 97.55(14) ?
O6 Er1 C13 . . 26.38(13) ?
O5 Er1 C13 . . 26.64(12) ?
O4 Er1 Er1 . 3_775 114.47(8) ?
O2 Er1 Er1 2_655 3_775 68.88(8) ?
O1 Er1 Er1 4_675 3_775 70.37(8) ?
O3 Er1 Er1 4_576 3_775 141.06(8) ?
O5 Er1 Er1 3_775 3_775 37.84(8) ?
O1W Er1 Er1 . 3_775 139.44(9) ?
O6 Er1 Er1 . 3_775 88.78(8) ?
O5 Er1 Er1 . 3_775 35.81(8) ?
C13 Er1 Er1 . 3_775 62.42(10) ?
N1 Ag1 N2 . . 165.44(19) ?
C5 N1 C4 . . 117.6(5) ?
C5 N1 Ag1 . . 126.0(4) ?
C4 N1 Ag1 . . 116.3(4) ?
C12 N2 C7 . . 118.2(4) ?
C12 N2 Ag1 . . 123.0(4) ?
C7 N2 Ag1 . . 118.8(4) ?
O2 C1 O1 . . 126.7(4) ?
O2 C1 C2 . . 116.4(4) ?
O1 C1 C2 . . 116.9(4) ?
C3 C2 C6 . . 118.5(5) ?
C3 C2 C1 . . 119.4(5) ?
C6 C2 C1 . . 122.2(5) ?
C2 C3 C4 . . 119.5(5) ?
C2 C3 H8 . . 120.2 ?
C4 C3 H8 . . 120.2 ?
N1 C4 C3 . . 122.7(5) ?
N1 C4 H7 . . 118.6 ?
C3 C4 H7 . . 118.6 ?
N1 C5 C6 . . 122.7(5) ?
N1 C5 H11 . . 118.6 ?
C6 C5 H11 . . 118.6 ?
C2 C6 C5 . . 119.0(5) ?
C2 C6 H10 . . 120.5 ?
C5 C6 H10 . . 120.5 ?
N2 C7 C8 . . 122.2(5) ?
N2 C7 H4 . . 118.9 ?
C8 C7 H4 . . 118.9 ?
C7 C8 C9 . . 119.7(5) ?
C7 C8 H3 . . 120.2 ?
C9 C8 H3 . . 120.2 ?
C11 C9 C8 . . 118.2(4) ?
C11 C9 C10 . . 121.7(4) ?
C8 C9 C10 . . 120.0(4) ?
O3 C10 O4 . . 124.5(4) ?
O3 C10 C9 . . 117.6(4) ?
O4 C10 C9 . . 117.9(4) ?
C9 C11 C12 . . 119.1(5) ?
C9 C11 H6 . . 120.4 ?
C12 C11 H6 . . 120.4 ?
N2 C12 C11 . . 122.5(5) ?
N2 C12 H5 . . 118.7 ?
C11 C12 H5 . . 118.7 ?
C1 O1 Er1 . 4_476 134.9(3) ?
C1 O2 Er1 . 2_645 138.3(3) ?
C10 O3 Er1 . 4_575 148.8(3) ?
C10 O4 Er1 . . 139.3(3) ?
Er1 O1W H1W . . 125(4) ?
Er1 O1W H2W . . 122(4) ?
H1W O1W H2W . . 106(4) ?
C13 O6 Er1 . . 95.3(3) ?
C13 O5 Er1 . 3_775 160.6(3) ?
C13 O5 Er1 . . 92.8(3) ?
Er1 O5 Er1 3_775 . 106.35(13) ?
O6 C13 O5 . . 118.7(4) ?
O6 C13 C14 . . 119.6(11) ?
O5 C13 C14 . . 120.8(11) ?
O6 C13 C14' . . 122.6(12) ?
O5 C13 C14' . . 118.3(12) ?
O6 C13 Er1 . . 58.3(2) ?
O5 C13 Er1 . . 60.6(2) ?
C14 C13 Er1 . . 167.2(12) ?
C14' C13 Er1 . . 177.2(13) ?
C13 C14 H14A . . 109.5 ?
C13 C14 H14B . . 109.5 ?
C13 C14 H14C . . 109.5 ?
C13 C14' H14D . . 109.5 ?
C13 C14' H14E . . 109.5 ?
H14D C14' H14E . . 109.5 ?
C13 C14' H14F . . 109.5 ?
H14D C14' H14F . . 109.5 ?
H14E C14' H14F . . 109.5 ?
O8 Cl1 O10' . . 140.3(9) ?
O8 Cl1 O7' . . 104.2(12) ?
O10' Cl1 O7' . . 113.8(8) ?
O8 Cl1 O9 . . 111.5(8) ?
O10' Cl1 O9 . . 54.6(7) ?
O7' Cl1 O9 . . 124.9(10) ?
O10' Cl1 O8' . . 110.7(8) ?
O7' Cl1 O8' . . 110.1(9) ?
O9 Cl1 O8' . . 124.5(9) ?
O8 Cl1 O7 . . 112.4(8) ?
O10' Cl1 O7 . . 107.3(10) ?
O9 Cl1 O7 . . 107.7(8) ?
O8' Cl1 O7 . . 126.7(10) ?
O8 Cl1 O10 . . 111.8(8) ?
O10' Cl1 O10 . . 53.6(7) ?
O7' Cl1 O10 . . 97.3(10) ?
O9 Cl1 O10 . . 106.3(7) ?
O8' Cl1 O10 . . 70.3(8) ?
O7 Cl1 O10 . . 106.7(8) ?
O8 Cl1 O9' . . 66.9(8) ?
O10' Cl1 O9' . . 109.0(8) ?
O7' Cl1 O9' . . 108.9(8) ?
O9 Cl1 O9' . . 54.5(7) ?
O8' Cl1 O9' . . 103.8(8) ?
O7 Cl1 O9' . . 97.5(10) ?
O10 Cl1 O9' . . 153.4(9) ?
O8' O8 Cl1 . . 71.7(8) ?
O8' O8 O9' . . 123.3(13) ?
Cl1 O8 O9' . . 59.1(6) ?
O10' O9 O9' . . 126.6(10) ?
O10' O9 Cl1 . . 62.1(6) ?
O9' O9 Cl1 . . 64.8(7) ?
O10' O10 Cl1 . . 60.5(6) ?
O10' O10 O8' . . 102.8(9) ?
Cl1 O10 O8' . . 53.8(5) ?
O8 O8' Cl1 . . 66.8(8) ?
O8 O8' O10 . . 122.7(11) ?
Cl1 O8' O10 . . 55.9(6) ?
O9 O9' Cl1 . . 60.7(5) ?
O9 O9' O8 . . 105.7(9) ?
Cl1 O9' O8 . . 54.0(5) ?
O9 O10' O10 . . 126.2(10) ?
O9 O10' Cl1 . . 63.3(6) ?
O10 O10' Cl1 . . 65.9(6) ?

loop_
_geom_bond_atom_site_label_1
_geom_bond_atom_site_label_2
_geom_bond_site_symmetry_2
_geom_bond_distance
_geom_bond_publ_flag
Er1 O4 . 2.266(3) ?
Er1 O2 2_655 2.289(3) ?
Er1 O1 4_675 2.290(3) ?
Er1 O3 4_576 2.308(3) ?
Er1 O5 3_775 2.341(3) ?
Er1 O1W . 2.369(3) ?
Er1 O6 . 2.405(3) ?
Er1 O5 . 2.454(3) ?
Ag1 N1 . 2.153(4) ?
Ag1 N2 . 2.154(4) ?
N1 C5 . 1.336(7) ?
N1 C4 . 1.337(8) ?
N2 C12 . 1.335(7) ?
N2 C7 . 1.341(7) ?
C1 O2 . 1.248(6) ?
C1 O1 . 1.266(6) ?
C1 C2 . 1.507(6) ?
C2 C3 . 1.370(7) ?
C2 C6 . 1.376(7) ?
C3 C4 . 1.374(8) ?
C3 H8 . 0.9300 ?
C4 H7 . 0.9300 ?
C5 C6 . 1.382(7) ?
C5 H11 . 0.9300 ?
C6 H10 . 0.9300 ?
C7 C8 . 1.376(7) ?
C7 H4 . 0.9300 ?
C8 C9 . 1.381(7) ?
C8 H3 . 0.9300 ?
C9 C11 . 1.378(7) ?
C9 C10 . 1.505(6) ?
C10 O3 . 1.246(5) ?
C10 O4 . 1.258(5) ?
C11 C12 . 1.386(7) ?
C11 H6 . 0.9300 ?
C12 H5 . 0.9300 ?
O1 Er1 4_476 2.290(3) ?
O2 Er1 2_645 2.289(3) ?
O3 Er1 4_575 2.308(3) ?
O1W H1W . 0.81(4) ?
O1W H2W . 0.82(4) ?
O6 C13 . 1.256(6) ?
O5 C13 . 1.263(6) ?
O5 Er1 3_775 2.341(3) ?
C13 C14 . 1.507(9) ?
C13 C14' . 1.507(10) ?
C14 H14A . 0.9600 ?
C14 H14B . 0.9600 ?
C14 H14C . 0.9600 ?
C14' H14D . 0.9600 ?
C14' H14E . 0.9600 ?
C14' H14F . 0.9600 ?
Cl1 O8 . 1.368(9) ?
Cl1 O10' . 1.384(8) ?
Cl1 O7' . 1.390(9) ?
Cl1 O9 . 1.399(9) ?
Cl1 O8' . 1.414(10) ?
Cl1 O7 . 1.423(9) ?
Cl1 O10 . 1.451(9) ?
Cl1 O9' . 1.452(10) ?
O8 O8' . 0.988(19) ?
O8 O9' . 1.557(19) ?
O9 O10' . 1.278(15) ?
O9 O9' . 1.307(17) ?
O10 O10' . 1.280(17) ?
O10 O8' . 1.650(18) ?

loop_
_geom_hbond_atom_site_label_D
_geom_hbond_atom_site_label_H
_geom_hbond_atom_site_label_A
_geom_hbond_site_symmetry_A
_geom_hbond_distance_DH
_geom_hbond_distance_HA
_geom_hbond_distance_DA
_geom_hbond_angle_DHA
O1W H2W O4 4_576 0.82(4) 2.19(3) 2.891(5) 145(5)
O1W H1W O6 4_575 0.81(4) 1.99(4) 2.786(5) 167(6)
